data_7044193
loop_
_publ_author_name
'Mane, Vishwanath shesherao'
'Kumbhar, Avinash'
'Thummel, Randolph P.'

_publ_section_title
;
 A ruthenium water oxidation catalyst containing a bipyridine glycoluril
 ligand
;
_journal_name_full 'Dalton Trans.'
_journal_paper_doi 10.1039/C7DT02485A
_journal_year 2017
_chemical_formula_moiety 'C31 H27 F6 N9 O11 Ru S2'
_chemical_formula_sum 'C31 H27 F6 N9 O11 Ru S2'
_chemical_formula_weight 980.80
_chemical_name_systematic
;
 ?
;
_space_group_crystal_system orthorhombic
_space_group_IT_number 29
_space_group_name_Hall 'P 2c -2ac'
_space_group_name_H-M_alt 'P c a 21'
_symmetry_space_group_name_Hall 'P 2c -2ac'
_symmetry_space_group_name_H-M 'P c a 21'
_atom_sites_solution_hydrogens mixed
_audit_creation_method SHELXL-2014
_audit_update_record
;
2017-08-12 deposited with the CCDC.
2017-09-12 downloaded from the CCDC.
;
_cell_angle_alpha 90
_cell_angle_beta 90.0000(12)
_cell_angle_gamma 90
_cell_formula_units_Z 4
_cell_length_a 18.8901(8)
_cell_length_b 8.5910(4)
_cell_length_c 22.5655(10)
_cell_measurement_reflns_used 9901
_cell_measurement_temperature 296(2)
_cell_measurement_theta_max 68.22
_cell_measurement_theta_min 3.92
_cell_volume 3662.0(3)
_computing_cell_refinement 'Bruker SAINT'
_computing_data_collection 'Bruker APEX2'
_computing_data_reduction 'Bruker SAINT'
_computing_molecular_graphics 'Bruker SHELXTL'
_computing_publication_material 'Bruker SHELXTL'
_computing_structure_refinement 'SHELXL-2014 (Sheldrick 2014)'
_computing_structure_solution 'SHELXS-97 (Sheldrick 2008)'
_diffrn_ambient_temperature 296(2)
_diffrn_measured_fraction_theta_full 0.996
_diffrn_measured_fraction_theta_max 0.995
_diffrn_measurement_device_type 'Bruker PHOTON 100 CMOS'
_diffrn_measurement_method '\f and \w scans'
_diffrn_radiation_type CuK\a
_diffrn_radiation_wavelength 1.54178
_diffrn_reflns_av_R_equivalents 0.0578
_diffrn_reflns_av_unetI/netI 0.0455
_diffrn_reflns_Laue_measured_fraction_full 0.996
_diffrn_reflns_Laue_measured_fraction_max 0.995
_diffrn_reflns_limit_h_max 22
_diffrn_reflns_limit_h_min -22
_diffrn_reflns_limit_k_max 9
_diffrn_reflns_limit_k_min -10
_diffrn_reflns_limit_l_max 27
_diffrn_reflns_limit_l_min -27
_diffrn_reflns_number 35302
_diffrn_reflns_point_group_measured_fraction_full 0.997
_diffrn_reflns_point_group_measured_fraction_max 0.995
_diffrn_reflns_theta_full 67.679
_diffrn_reflns_theta_max 68.298
_diffrn_reflns_theta_min 3.918
_exptl_absorpt_coefficient_mu 5.476
_exptl_absorpt_correction_T_max 0.674
_exptl_absorpt_correction_T_min 0.465
_exptl_absorpt_correction_type multi-scan
_exptl_absorpt_process_details 'BRUKER SADABS'
_exptl_crystal_colour brown
_exptl_crystal_density_diffrn 1.779
_exptl_crystal_description needle
_exptl_crystal_F_000 1976
_exptl_crystal_size_max 0.394
_exptl_crystal_size_mid 0.124
_exptl_crystal_size_min 0.072
_refine_diff_density_max 0.616
_refine_diff_density_min -0.713
_refine_diff_density_rms 0.065
_refine_ls_abs_structure_details
;
 Refined as an inversion twin.
;
_refine_ls_abs_structure_Flack 0.089(12)
_refine_ls_extinction_method none
_refine_ls_goodness_of_fit_ref 1.017
_refine_ls_hydrogen_treatment mixed
_refine_ls_matrix_type full
_refine_ls_number_parameters 593
_refine_ls_number_reflns 6538
_refine_ls_number_restraints 31
_refine_ls_restrained_S_all 1.026
_refine_ls_R_factor_all 0.0347
_refine_ls_R_factor_gt 0.0333
_refine_ls_shift/su_max 0.006
_refine_ls_shift/su_mean 0.000
_refine_ls_structure_factor_coef Fsqd
_refine_ls_weighting_details 'w=1/[\s^2^(Fo^2^)+(0.0428P)^2^+3.2946P] where P=(Fo^2^+2Fc^2^)/3'
_refine_ls_weighting_scheme calc
_refine_ls_wR_factor_gt 0.0848
_refine_ls_wR_factor_ref 0.0860
_reflns_Friedel_coverage 0.947
_reflns_Friedel_fraction_full 0.998
_reflns_Friedel_fraction_max 0.996
_reflns_number_gt 6339
_reflns_number_total 6538
_reflns_threshold_expression 'I > 2\s(I)'
_cod_data_source_file c7dt02485a2.cif
_cod_data_source_block RTBCl_H2O
_cod_depositor_comments
;
The following automatic conversions were performed:

'_exptl_absorpt_correction_type' value 'MULTI-SCAN' changed to
'multi-scan' according to
/home/data/users/saulius/crontab/automatic-downloads/rss-feeds/RSC/lib/dictionaries/cif_core.dic
dictionary named 'cif_core.dic' version 2.4.2 from 2011-04-26.

Automatic conversion script
Id: cif_fix_values 4973 2017-02-22 13:04:09Z antanas 
;
_cod_database_code 7044193
_shelx_space_group_comment
;
The symmetry employed for this shelxl refinement is uniquely defined
by the following loop, which should always be used as a source of
symmetry information in preference to the above space-group names.
They are only intended as comments.
;
_shelxl_version_number 2014-3

loop_
_space_group_symop_operation_xyz
'x, y, z'
'-x, -y, z+1/2'
'-x+1/2, y, z+1/2'
'x+1/2, -y, z'

loop_
_atom_site_label
_atom_site_type_symbol
_atom_site_fract_x
_atom_site_fract_y
_atom_site_fract_z
_atom_site_U_iso_or_equiv
_atom_site_adp_type
_atom_site_occupancy
_atom_site_site_symmetry_order
_atom_site_calc_flag
_atom_site_refinement_flags_posn
_atom_site_refinement_flags_adp
_atom_site_refinement_flags_occupancy
_atom_site_disorder_assembly
_atom_site_disorder_group
O5 O 0.4534(3) 0.3108(8) 0.2531(3) 0.0748(17) Uani 1 1 d D . . A 4
Ru1 Ru 0.72099(2) 0.45282(4) 0.00368(2) 0.02547(11) Uani 1 1 d . . . B 4
O1 O 0.7936(3) 0.5469(6) 0.3384(2) 0.0513(12) Uani 1 1 d . . . B 4
O2 O 0.8484(3) -0.0832(7) 0.2486(3) 0.0634(14) Uani 1 1 d . . . B 4
O3 O 0.7841(2) 0.5391(5) -0.06706(19) 0.0388(10) Uani 1 1 d D . . B 4
H3OA H 0.817(4) 0.580(11) -0.091(4) 0.08(3) Uiso 1 1 d D . . C 4
H4OA H 0.760(5) 0.565(11) -0.100(3) 0.07(3) Uiso 1 1 d D . . D 4
N1 N 0.6957(2) 0.6758(6) 0.0331(2) 0.0319(9) Uani 1 1 d . . . B 4
N2 N 0.6315(2) 0.4896(6) -0.03982(18) 0.0283(9) Uani 1 1 d . . . B 4
N3 N 0.7098(2) 0.2430(6) -0.0422(2) 0.0316(10) Uani 1 1 d . . . B 4
N4 N 0.8111(2) 0.4108(6) 0.05307(18) 0.0276(9) Uani 1 1 d . . . B 4
N5 N 0.6771(2) 0.3764(5) 0.08032(18) 0.0272(9) Uani 1 1 d . . . B 4
N6 N 0.8439(3) 0.4488(7) 0.2540(2) 0.0426(12) Uani 1 1 d . . . B 4
H6 H 0.8771 0.5165 0.2504 0.051 Uiso 1 1 calc R U . B 4
N7 N 0.7448(3) 0.3420(7) 0.2852(2) 0.0423(12) Uani 1 1 d . . . B 4
H7N H 0.7110 0.3187 0.3091 0.051 Uiso 1 1 calc R U . B 4
N8 N 0.8724(3) 0.1774(7) 0.2346(2) 0.0450(12) Uani 1 1 d . . . B 4
H8N H 0.9171 0.1757 0.2421 0.054 Uiso 1 1 calc R U . B 4
N9 N 0.7619(3) 0.0987(7) 0.2317(2) 0.0425(11) Uani 1 1 d . . . B 4
H9N H 0.7264 0.0364 0.2290 0.051 Uiso 1 1 calc R U . B 4
C1 C 0.7281(3) 0.7572(8) 0.0756(3) 0.0426(14) Uani 1 1 d . . . B 4
H1 H 0.7701 0.7197 0.0916 0.051 Uiso 1 1 calc R U . B 4
C2 C 0.7005(4) 0.8967(10) 0.0964(4) 0.060(2) Uani 1 1 d . . . B 4
H2 H 0.7241 0.9524 0.1257 0.071 Uiso 1 1 calc R U . B 4
C3 C 0.6384(5) 0.9513(9) 0.0733(4) 0.063(2) Uani 1 1 d . . . B 4
H3A H 0.6187 1.0431 0.0877 0.076 Uiso 1 1 calc R U . B 4
C4 C 0.6054(4) 0.8703(8) 0.0290(3) 0.0520(16) Uani 1 1 d . . . B 4
H4 H 0.5642 0.9090 0.0120 0.062 Uiso 1 1 calc R U . B 4
C5 C 0.6337(3) 0.7300(6) 0.0098(3) 0.0358(11) Uani 1 1 d . . . B 4
C6 C 0.5997(3) 0.6290(7) -0.0334(2) 0.0339(12) Uani 1 1 d . . . B 4
C7 C 0.5373(3) 0.6584(8) -0.0653(3) 0.0461(15) Uani 1 1 d . . . B 4
H5N H 0.5141 0.7534 -0.0617 0.055 Uiso 1 1 calc R U . B 4
C8 C 0.5108(4) 0.5442(9) -0.1020(3) 0.0518(17) Uani 1 1 d . . . B 4
H3N H 0.4695 0.5626 -0.1234 0.062 Uiso 1 1 calc R U . B 4
C9 C 0.5448(3) 0.4032(9) -0.1075(3) 0.0455(14) Uani 1 1 d . . . B 4
H1N H 0.5267 0.3261 -0.1321 0.055 Uiso 1 1 calc R U . B 4
C10 C 0.6065(3) 0.3780(7) -0.0756(2) 0.0300(12) Uani 1 1 d . . . B 4
C11 C 0.6507(3) 0.2380(7) -0.0766(2) 0.0327(11) Uani 1 1 d . . . B 4
C12 C 0.6348(4) 0.1074(8) -0.1108(3) 0.0434(14) Uani 1 1 d . . . B 4
H12 H 0.5938 0.1042 -0.1335 0.052 Uiso 1 1 calc R U . B 4
C13 C 0.6812(4) -0.0170(9) -0.1104(3) 0.0513(16) Uani 1 1 d . . . B 4
H13 H 0.6717 -0.1054 -0.1328 0.062 Uiso 1 1 calc R U . B 4
C14 C 0.7413(4) -0.0084(9) -0.0766(3) 0.0528(16) Uani 1 1 d . . . B 4
H14 H 0.7736 -0.0901 -0.0767 0.063 Uiso 1 1 calc R U . B 4
C15 C 0.7537(3) 0.1206(7) -0.0426(3) 0.0413(13) Uani 1 1 d . . . B 4
H15 H 0.7940 0.1235 -0.0189 0.050 Uiso 1 1 calc R U . B 4
C16 C 0.7984(3) 0.3717(6) 0.1101(2) 0.0262(10) Uani 1 1 d . . . B 4
C17 C 0.7235(2) 0.3523(6) 0.1252(2) 0.0258(10) Uani 1 1 d . . . B 4
C18 C 0.6074(3) 0.3643(8) 0.0926(3) 0.0332(13) Uani 1 1 d . . . B 4
H18 H 0.5750 0.3794 0.0621 0.040 Uiso 1 1 calc R U . B 4
C19 C 0.5823(3) 0.3305(7) 0.1483(3) 0.0363(12) Uani 1 1 d . . . B 4
H19 H 0.5339 0.3250 0.1553 0.044 Uiso 1 1 calc R U . B 4
C20 C 0.6299(3) 0.3045(7) 0.1940(2) 0.0349(12) Uani 1 1 d . . . B 4
H20 H 0.6138 0.2834 0.2321 0.042 Uiso 1 1 calc R U . B 4
C21 C 0.7016(3) 0.3105(7) 0.1823(2) 0.0298(11) Uani 1 1 d . . . B 4
C22 C 0.7559(3) 0.2659(7) 0.2288(2) 0.0322(12) Uani 1 1 d . . . B 4
C23 C 0.8353(3) 0.3165(7) 0.2156(2) 0.0329(12) Uani 1 1 d . . . B 4
C24 C 0.8519(3) 0.3539(7) 0.1517(2) 0.0296(10) Uani 1 1 d . . . B 4
C25 C 0.9214(3) 0.3722(8) 0.1331(2) 0.0366(12) Uani 1 1 d . . . B 4
H25 H 0.9586 0.3619 0.1598 0.044 Uiso 1 1 calc R U . B 4
C26 C 0.9344(3) 0.4059(8) 0.0743(3) 0.0390(13) Uani 1 1 d . . . B 4
H26 H 0.9807 0.4151 0.0608 0.047 Uiso 1 1 calc R U . B 4
C27 C 0.8788(3) 0.4259(7) 0.0358(2) 0.0343(12) Uani 1 1 d . . . B 4
H27 H 0.8883 0.4507 -0.0036 0.041 Uiso 1 1 calc R U . B 4
C28 C 0.7934(3) 0.4540(8) 0.2962(2) 0.0380(13) Uani 1 1 d . . . B 4
C29 C 0.8302(4) 0.0500(8) 0.2394(3) 0.0461(15) Uani 1 1 d . . . B 4
S1 S 0.42812(7) 0.12572(19) -0.00064(10) 0.0477(3) Uani 1 1 d . . . E 4
S2 S 0.57224(10) 0.8648(3) 0.25601(13) 0.0784(7) Uani 1 1 d . . . F 4
F1 F 0.3562(3) -0.0077(7) 0.0852(2) 0.0750(14) Uani 1 1 d . . . G 4
F2 F 0.4681(2) 0.0033(7) 0.1003(3) 0.0791(15) Uani 1 1 d . . . H 4
F3 F 0.4037(3) 0.2072(7) 0.1092(2) 0.0774(14) Uani 1 1 d . . . I 4
F4 F 0.5830(15) 0.5867(19) 0.2774(11) 0.207(15) Uani 0.6 1 d D . P F 1
F5 F 0.6731(17) 0.687(4) 0.2386(14) 0.247(18) Uani 0.65 1 d D . P F 1
F6 F 0.637(2) 0.728(5) 0.3346(10) 0.22(2) Uani 0.5 1 d D . P F 1
F4' F 0.6102(12) 0.586(3) 0.3048(14) 0.124(12) Uani 0.4 1 d D . P F 2
F5' F 0.6789(11) 0.668(3) 0.2414(8) 0.075(6) Uani 0.35 1 d D . P F 2
F6' F 0.6763(12) 0.782(3) 0.3222(9) 0.131(9) Uani 0.5 1 d D . P F 2
O6 O 0.3679(3) 0.2182(7) -0.0154(2) 0.0610(14) Uani 1 1 d . . . . .
O7 O 0.4294(4) -0.0238(8) -0.0281(3) 0.0747(17) Uani 1 1 d . . . . .
O8 O 0.4942(3) 0.2062(8) 0.0012(4) 0.0847(18) Uani 1 1 d . . . . .
O9 O 0.5255(5) 0.8894(16) 0.3052(7) 0.176(6) Uani 1 1 d . . . . .
O10 O 0.5406(8) 0.802(2) 0.2057(7) 0.244(9) Uani 1 1 d . U . . .
O11 O 0.6190(4) 0.9788(9) 0.2420(6) 0.122(4) Uani 1 1 d . U . . .
C30 C 0.4134(4) 0.0795(9) 0.0772(3) 0.0510(16) Uani 1 1 d . . . . .
C31 C 0.6272(8) 0.7125(13) 0.2804(5) 0.108(4) Uani 1 1 d D . . . .
O4 O 0.1165(5) 0.7953(11) 0.3527(4) 0.097(2) Uani 1 1 d D . . . .
H4O' H 0.077(3) 0.842(9) 0.338(3) 0.05(2) Uiso 1 1 d D . . . .
H5O' H 0.113(8) 0.835(18) 0.390(3) 0.14(6) Uiso 1 1 d D . . . .
H6O H 0.416(4) 0.266(14) 0.270(5) 0.11(4) Uiso 1 1 d D . . . .
H5O H 0.480(3) 0.222(5) 0.253(3) 0.027(15) Uiso 1 1 d D . . . .

loop_
_atom_site_aniso_label
_atom_site_aniso_U_11
_atom_site_aniso_U_22
_atom_site_aniso_U_33
_atom_site_aniso_U_23
_atom_site_aniso_U_13
_atom_site_aniso_U_12
O5 0.062(4) 0.068(4) 0.094(5) -0.001(3) 0.016(3) -0.009(3)
Ru1 0.02198(17) 0.03112(19) 0.02330(17) -0.0001(2) -0.00158(19) 0.00085(12)
O1 0.050(3) 0.074(4) 0.030(2) -0.010(2) -0.0006(19) 0.007(2)
O2 0.067(3) 0.055(3) 0.068(3) 0.011(3) 0.003(3) 0.022(3)
O3 0.039(2) 0.049(3) 0.029(2) 0.0047(16) 0.0034(16) -0.0047(17)
N1 0.030(2) 0.032(2) 0.034(2) -0.0025(19) 0.0035(19) -0.0024(18)
N2 0.025(2) 0.036(2) 0.0244(19) 0.0031(17) -0.0018(16) 0.0001(19)
N3 0.030(2) 0.037(3) 0.027(2) 0.0005(18) 0.0034(17) 0.0010(19)
N4 0.021(2) 0.037(2) 0.026(2) -0.0032(17) -0.0004(16) 0.0020(18)
N5 0.021(2) 0.032(2) 0.028(2) -0.0004(17) -0.0002(16) 0.0029(16)
N6 0.038(3) 0.059(4) 0.030(2) -0.008(2) 0.003(2) -0.012(2)
N7 0.037(3) 0.065(4) 0.025(2) 0.002(2) 0.006(2) 0.005(3)
N8 0.030(2) 0.060(4) 0.045(3) 0.014(2) -0.004(2) 0.007(2)
N9 0.033(2) 0.044(3) 0.050(3) 0.009(2) -0.003(2) -0.002(2)
C1 0.038(3) 0.045(4) 0.045(3) -0.012(3) -0.002(2) -0.005(3)
C2 0.052(4) 0.064(5) 0.063(4) -0.028(4) 0.008(4) -0.010(4)
C3 0.060(5) 0.043(4) 0.087(6) -0.025(4) 0.014(4) 0.006(3)
C4 0.041(3) 0.046(4) 0.069(4) -0.004(3) 0.010(3) 0.009(3)
C5 0.031(2) 0.034(3) 0.042(3) 0.003(3) 0.006(3) 0.0029(19)
C6 0.031(3) 0.040(3) 0.031(3) 0.002(2) 0.004(2) 0.006(2)
C7 0.036(3) 0.056(4) 0.047(3) 0.006(3) -0.004(3) 0.011(3)
C8 0.036(3) 0.069(5) 0.050(4) 0.006(3) -0.015(3) 0.006(3)
C9 0.037(3) 0.060(4) 0.040(3) 0.005(3) -0.010(3) -0.004(3)
C10 0.024(3) 0.039(3) 0.027(3) 0.002(2) -0.003(2) -0.004(2)
C11 0.033(3) 0.038(3) 0.027(2) 0.002(2) -0.001(2) -0.004(2)
C12 0.050(4) 0.045(4) 0.035(3) 0.000(2) -0.003(3) -0.011(3)
C13 0.072(5) 0.041(4) 0.041(4) -0.009(3) -0.001(3) -0.004(3)
C14 0.061(4) 0.045(4) 0.052(4) -0.007(3) 0.004(3) 0.014(4)
C15 0.039(3) 0.043(4) 0.042(3) -0.003(3) -0.003(3) 0.011(3)
C16 0.021(2) 0.028(3) 0.030(2) -0.002(2) -0.0012(19) 0.0013(19)
C17 0.024(2) 0.029(3) 0.025(2) -0.0034(19) 0.0007(18) 0.0020(18)
C18 0.026(3) 0.038(3) 0.036(3) 0.005(2) -0.006(2) -0.004(2)
C19 0.020(2) 0.044(3) 0.045(3) 0.002(2) 0.002(2) -0.001(2)
C20 0.031(3) 0.040(3) 0.034(3) 0.007(2) 0.005(2) -0.002(2)
C21 0.025(2) 0.035(3) 0.030(2) -0.001(2) -0.001(2) 0.001(2)
C22 0.026(2) 0.042(3) 0.029(2) 0.005(2) 0.003(2) 0.001(2)
C23 0.025(2) 0.046(3) 0.028(3) 0.002(2) -0.003(2) 0.003(2)
C24 0.026(2) 0.036(3) 0.026(2) 0.000(2) -0.003(2) -0.002(2)
C25 0.022(3) 0.053(4) 0.034(3) -0.001(2) -0.003(2) 0.000(2)
C26 0.022(3) 0.055(4) 0.041(3) 0.003(3) 0.008(2) 0.000(2)
C27 0.028(3) 0.048(3) 0.027(3) 0.002(2) 0.003(2) -0.002(2)
C28 0.038(3) 0.054(4) 0.022(3) 0.003(2) -0.003(2) 0.005(2)
C29 0.049(4) 0.052(4) 0.037(3) 0.010(2) 0.002(3) 0.011(3)
S1 0.0349(6) 0.0523(8) 0.0557(9) 0.0057(9) -0.0034(8) -0.0004(5)
S2 0.0405(9) 0.0865(17) 0.1082(17) 0.0389(14) -0.0164(10) -0.0183(9)
F1 0.051(3) 0.082(3) 0.092(4) 0.025(3) 0.006(2) -0.012(2)
F2 0.053(3) 0.105(4) 0.080(3) 0.030(3) -0.010(2) 0.020(3)
F3 0.078(3) 0.084(4) 0.070(3) -0.009(3) -0.006(2) 0.006(3)
F4 0.38(4) 0.057(9) 0.18(2) 0.031(10) 0.15(2) 0.014(15)
F5 0.31(4) 0.11(2) 0.32(4) 0.02(2) 0.14(3) 0.05(2)
F6 0.23(4) 0.33(5) 0.105(16) 0.08(2) -0.01(2) 0.11(4)
F4' 0.099(13) 0.12(2) 0.15(3) 0.111(19) 0.031(14) 0.039(12)
F5' 0.096(13) 0.057(12) 0.071(10) 0.000(8) 0.023(9) 0.050(10)
F6' 0.140(18) 0.141(16) 0.111(15) -0.025(14) -0.072(13) 0.051(14)
O6 0.055(3) 0.058(3) 0.069(3) 0.008(2) -0.015(2) 0.012(2)
O7 0.075(4) 0.072(4) 0.078(4) -0.019(3) -0.005(3) 0.026(3)
O8 0.053(3) 0.122(5) 0.079(3) 0.025(5) 0.001(4) -0.037(3)
O9 0.105(7) 0.193(12) 0.229(14) 0.103(11) 0.087(9) 0.057(7)
O10 0.213(14) 0.302(19) 0.216(15) 0.044(14) -0.154(13) -0.121(14)
O11 0.068(5) 0.065(5) 0.232(12) 0.035(6) 0.019(6) -0.013(3)
C30 0.038(3) 0.061(5) 0.054(4) 0.008(3) -0.005(3) 0.003(3)
C31 0.169(14) 0.067(8) 0.087(8) 0.007(6) 0.036(9) 0.002(8)
O4 0.104(6) 0.102(6) 0.085(5) -0.004(5) 0.027(5) -0.020(5)

loop_
_atom_type_symbol
_atom_type_description
_atom_type_scat_dispersion_real
_atom_type_scat_dispersion_imag
_atom_type_scat_source
C C 0.0181 0.0091 'International Tables Vol C Tables 4.2.6.8 and 6.1.1.4'
N N 0.0311 0.0180 'International Tables Vol C Tables 4.2.6.8 and 6.1.1.4'
O O 0.0492 0.0322 'International Tables Vol C Tables 4.2.6.8 and 6.1.1.4'
Ru Ru 0.0552 3.2960 'International Tables Vol C Tables 4.2.6.8 and 6.1.1.4'
H H 0.0000 0.0000 'International Tables Vol C Tables 4.2.6.8 and 6.1.1.4'
S S 0.3331 0.5567 'International Tables Vol C Tables 4.2.6.8 and 6.1.1.4'
F F 0.0727 0.0534 'International Tables Vol C Tables 4.2.6.8 and 6.1.1.4'

loop_
_geom_angle_atom_site_label_1
_geom_angle_atom_site_label_2
_geom_angle_atom_site_label_3
_geom_angle
H6O O5 H5O 94(9)
N2 Ru1 N5 97.18(17)
N2 Ru1 N4 176.85(17)
N5 Ru1 N4 79.67(16)
N2 Ru1 N1 79.39(19)
N5 Ru1 N1 86.08(18)
N4 Ru1 N1 100.21(18)
N2 Ru1 N3 78.77(19)
N5 Ru1 N3 95.86(18)
N4 Ru1 N3 101.55(18)
N1 Ru1 N3 158.15(18)
N2 Ru1 O3 92.90(17)
N5 Ru1 O3 169.44(17)
N4 Ru1 O3 90.24(17)
N1 Ru1 O3 92.72(17)
N3 Ru1 O3 89.17(18)
Ru1 O3 H3OA 168(7)
Ru1 O3 H4OA 114(7)
H3OA O3 H4OA 77(9)
C1 N1 C5 119.4(5)
C1 N1 Ru1 127.3(4)
C5 N1 Ru1 112.7(4)
C10 N2 C6 123.0(5)
C10 N2 Ru1 119.1(4)
C6 N2 Ru1 117.9(4)
C15 N3 C11 118.7(5)
C15 N3 Ru1 128.1(4)
C11 N3 Ru1 113.2(4)
C27 N4 C16 118.1(4)
C27 N4 Ru1 127.6(4)
C16 N4 Ru1 114.2(3)
C18 N5 C17 117.8(4)
C18 N5 Ru1 126.8(4)
C17 N5 Ru1 115.0(3)
C28 N6 C23 111.9(5)
C28 N6 H6 124.1
C23 N6 H6 124.1
C28 N7 C22 112.7(5)
C28 N7 H7N 123.7
C22 N7 H7N 123.7
C29 N8 C23 113.8(5)
C29 N8 H8N 123.1
C23 N8 H8N 123.1
C29 N9 C22 112.6(5)
C29 N9 H9N 123.7
C22 N9 H9N 123.7
N1 C1 C2 121.5(6)
N1 C1 H1 119.2
C2 C1 H1 119.2
C3 C2 C1 119.3(7)
C3 C2 H2 120.3
C1 C2 H2 120.3
C2 C3 C4 119.7(7)
C2 C3 H3A 120.2
C4 C3 H3A 120.2
C3 C4 C5 119.6(7)
C3 C4 H4 120.2
C5 C4 H4 120.2
N1 C5 C4 120.3(6)
N1 C5 C6 115.7(5)
C4 C5 C6 123.9(6)
N2 C6 C7 118.5(6)
N2 C6 C5 114.0(5)
C7 C6 C5 127.4(6)
C8 C7 C6 119.0(6)
C8 C7 H5N 120.5
C6 C7 H5N 120.5
C9 C8 C7 120.7(6)
C9 C8 H3N 119.7
C7 C8 H3N 119.7
C8 C9 C10 118.9(6)
C8 C9 H1N 120.5
C10 C9 H1N 120.5
N2 C10 C9 119.8(6)
N2 C10 C11 113.3(5)
C9 C10 C11 126.9(6)
N3 C11 C12 121.2(6)
N3 C11 C10 115.7(5)
C12 C11 C10 123.1(5)
C13 C12 C11 118.9(6)
C13 C12 H12 120.6
C11 C12 H12 120.6
C14 C13 C12 119.1(6)
C14 C13 H13 120.4
C12 C13 H13 120.4
C15 C14 C13 119.8(7)
C15 C14 H14 120.1
C13 C14 H14 120.1
N3 C15 C14 122.3(6)
N3 C15 H15 118.9
C14 C15 H15 118.9
N4 C16 C24 122.8(5)
N4 C16 C17 115.0(4)
C24 C16 C17 122.2(5)
N5 C17 C21 122.4(4)
N5 C17 C16 115.7(4)
C21 C17 C16 122.0(4)
N5 C18 C19 122.6(5)
N5 C18 H18 118.7
C19 C18 H18 118.7
C18 C19 C20 119.4(5)
C18 C19 H19 120.3
C20 C19 H19 120.3
C21 C20 C19 119.2(5)
C21 C20 H20 120.4
C19 C20 H20 120.4
C20 C21 C17 118.5(5)
C20 C21 C22 121.4(5)
C17 C21 C22 120.1(5)
N9 C22 N7 114.9(5)
N9 C22 C21 109.7(5)
N7 C22 C21 113.4(5)
N9 C22 C23 101.9(5)
N7 C22 C23 100.2(4)
C21 C22 C23 116.1(4)
N6 C23 N8 114.8(5)
N6 C23 C24 112.6(5)
N8 C23 C24 110.9(5)
N6 C23 C22 102.1(4)
N8 C23 C22 100.1(5)
C24 C23 C22 115.6(4)
C25 C24 C16 118.2(5)
C25 C24 C23 120.6(5)
C16 C24 C23 121.2(5)
C26 C25 C24 118.9(5)
C26 C25 H25 120.6
C24 C25 H25 120.6
C27 C26 C25 119.9(5)
C27 C26 H26 120.1
C25 C26 H26 120.1
N4 C27 C26 122.1(5)
N4 C27 H27 119.0
C26 C27 H27 119.0
O1 C28 N6 124.1(6)
O1 C28 N7 126.9(6)
N6 C28 N7 109.0(5)
O2 C29 N8 127.4(7)
O2 C29 N9 125.3(7)
N8 C29 N9 107.3(6)
O7 S1 O6 114.4(4)
O7 S1 O8 115.7(4)
O6 S1 O8 115.7(4)
O7 S1 C30 103.0(4)
O6 S1 C30 103.1(3)
O8 S1 C30 102.2(4)
O11 S2 O10 111.7(9)
O11 S2 O9 118.3(9)
O10 S2 O9 115.1(10)
O11 S2 C31 103.1(6)
O10 S2 C31 102.7(9)
O9 S2 C31 103.4(6)
F3 C30 F1 106.2(6)
F3 C30 F2 107.5(6)
F1 C30 F2 107.5(6)
F3 C30 S1 111.4(5)
F1 C30 S1 112.2(5)
F2 C30 S1 111.6(5)
F6 C31 F5 129(3)
F6 C31 F4 103(2)
F5 C31 F4 103.9(19)
F4' C31 F5' 102.8(19)
F4' C31 F6' 103(2)
F5' C31 F6' 94.4(16)
H4O' O4 H5O' 96(10)

loop_
_geom_bond_atom_site_label_1
_geom_bond_atom_site_label_2
_geom_bond_distance
O5 H6O 0.89(3)
O5 H5O 0.91(3)
Ru1 N2 1.980(4)
Ru1 N5 2.027(4)
Ru1 N4 2.067(4)
Ru1 N1 2.083(5)
Ru1 N3 2.090(5)
Ru1 O3 2.125(4)
O1 C28 1.242(8)
O2 C29 1.213(9)
O3 H3OA 0.90(3)
O3 H4OA 0.90(3)
N1 C1 1.334(8)
N1 C5 1.367(7)
N2 C10 1.340(8)
N2 C6 1.348(8)
N3 C15 1.339(8)
N3 C11 1.359(7)
N4 C27 1.342(7)
N4 C16 1.352(7)
N5 C18 1.349(7)
N5 C17 1.357(6)
N6 C28 1.349(8)
N6 C23 1.437(8)
N6 H6 0.8600
N7 C28 1.353(9)
N7 C22 1.446(7)
N7 H7N 0.8600
N8 C29 1.359(9)
N8 C23 1.450(8)
N8 H8N 0.8600
N9 C29 1.368(9)
N9 C22 1.443(9)
N9 H9N 0.8600
C1 C2 1.389(11)
C1 H1 0.9300
C2 C3 1.366(13)
C2 H2 0.9300
C3 C4 1.369(12)
C3 H3A 0.9300
C4 C5 1.389(9)
C4 H4 0.9300
C5 C6 1.453(9)
C6 C7 1.405(8)
C7 C8 1.378(10)
C7 H5N 0.9300
C8 C9 1.377(11)
C8 H3N 0.9300
C9 C10 1.386(8)
C9 H1N 0.9300
C10 C11 1.464(8)
C11 C12 1.394(9)
C12 C13 1.382(11)
C12 H12 0.9300
C13 C14 1.370(12)
C13 H13 0.9300
C14 C15 1.368(10)
C14 H14 0.9300
C15 H15 0.9300
C16 C24 1.388(7)
C16 C17 1.465(7)
C17 C21 1.399(7)
C18 C19 1.376(9)
C18 H18 0.9300
C19 C20 1.386(8)
C19 H19 0.9300
C20 C21 1.380(7)
C20 H20 0.9300
C21 C22 1.516(7)
C22 C23 1.591(7)
C23 C24 1.511(7)
C24 C25 1.386(7)
C25 C26 1.380(8)
C25 H25 0.9300
C26 C27 1.375(8)
C26 H26 0.9300
C27 H27 0.9300
S1 O7 1.426(7)
S1 O6 1.427(5)
S1 O8 1.428(5)
S1 C30 1.822(7)
S2 O11 1.356(7)
S2 O10 1.392(13)
S2 O9 1.433(11)
S2 C31 1.759(14)
F1 C30 1.328(9)
F2 C30 1.329(8)
F3 C30 1.327(10)
F4 C31 1.37(2)
F5 C31 1.30(2)
F6 C31 1.24(2)
F4' C31 1.26(2)
F5' C31 1.369(19)
F6' C31 1.45(2)
O4 H4O' 0.91(3)
O4 H5O' 0.90(3)
